data_7215433
loop_
_publ_author_name
'Zeng, Rong-Hua'
'Peng, Guo'
'Qiu, Yong-Cai'
'Zheng, Sheng-Run'
'Li, Wei-Shan'
'Zhang, Wei-Xiong'
'Deng, Hong'
'Cai, Yue-Peng'

_publ_section_title
;
 Synthesis, crystal structures and properties of Ln(iii)--Cu(i)--Na(i) and
 Ln(iii)--Ag(i) heterometallic coordination polymers
;
_journal_issue 11
_journal_name_full CrystEngComm
_journal_page_first 3910
_journal_paper_doi 10.1039/c0ce00929f
_journal_volume 13
_journal_year 2011
_chemical_formula_moiety 'C34 H24 Ag4 Dy2 N6 O23, 2(H O0.50), 2(H2 O)'
_chemical_formula_sum 'C34 H30 Ag4 Dy2 N6 O26'
_chemical_formula_weight 1695.12
_chemical_name_systematic
;
?
;
_space_group_IT_number 2
_symmetry_cell_setting triclinic
_symmetry_space_group_name_Hall '-P 1'
_symmetry_space_group_name_H-M 'P -1'
_atom_sites_solution_hydrogens geom
_atom_sites_solution_primary direct
_atom_sites_solution_secondary difmap
_audit_creation_method SHELXL-97
_cell_angle_alpha 77.532(2)
_cell_angle_beta 76.519(2)
_cell_angle_gamma 76.058(2)
_cell_formula_units_Z 1
_cell_length_a 8.7942(15)
_cell_length_b 11.6555(19)
_cell_length_c 11.946(2)
_cell_measurement_reflns_used 2699
_cell_measurement_temperature 296(2)
_cell_measurement_theta_max 27.71
_cell_measurement_theta_min 2.43
_cell_volume 1139.0(3)
_computing_cell_refinement 'Bruker SMART'
_computing_data_collection 'Bruker SMART'
_computing_data_reduction 'Bruker SAINT'
_computing_molecular_graphics 'Bruker SHELXTL'
_computing_publication_material 'Bruker SHELXTL'
_computing_structure_refinement 'Bruker SHELXTL'
_computing_structure_solution 'Bruker SHELXTL'
_diffrn_ambient_temperature 296(2)
_diffrn_measured_fraction_theta_full 0.980
_diffrn_measured_fraction_theta_max 0.980
_diffrn_measurement_device_type 'Bruker APEX-II area-detector diffractometer'
_diffrn_measurement_method '\f and \w scan'
_diffrn_radiation_monochromator graphite
_diffrn_radiation_source 'fine-focus sealed tube'
_diffrn_radiation_type MoK\a
_diffrn_radiation_wavelength 0.71073
_diffrn_reflns_av_R_equivalents 0.0289
_diffrn_reflns_av_sigmaI/netI 0.0570
_diffrn_reflns_limit_h_max 10
_diffrn_reflns_limit_h_min -10
_diffrn_reflns_limit_k_max 9
_diffrn_reflns_limit_k_min -13
_diffrn_reflns_limit_l_max 14
_diffrn_reflns_limit_l_min -14
_diffrn_reflns_number 5895
_diffrn_reflns_theta_full 25.20
_diffrn_reflns_theta_max 25.20
_diffrn_reflns_theta_min 1.78
_diffrn_standards_number 0
_exptl_absorpt_coefficient_mu 5.023
_exptl_absorpt_correction_T_max 0.4185
_exptl_absorpt_correction_T_min 0.3141
_exptl_absorpt_correction_type multi-scan
_exptl_absorpt_process_details SADABS
_exptl_crystal_colour colourless
_exptl_crystal_density_diffrn 2.471
_exptl_crystal_density_method 'not measured'
_exptl_crystal_description block
_exptl_crystal_F_000 804
_exptl_crystal_size_max 0.30
_exptl_crystal_size_mid 0.25
_exptl_crystal_size_min 0.21
_refine_diff_density_max 1.794
_refine_diff_density_min -3.412
_refine_diff_density_rms 0.214
_refine_ls_extinction_method none
_refine_ls_goodness_of_fit_ref 1.146
_refine_ls_hydrogen_treatment mixed
_refine_ls_matrix_type full
_refine_ls_number_parameters 386
_refine_ls_number_reflns 4036
_refine_ls_number_restraints 100
_refine_ls_restrained_S_all 1.132
_refine_ls_R_factor_all 0.0626
_refine_ls_R_factor_gt 0.0563
_refine_ls_shift/su_max 0.002
_refine_ls_shift/su_mean 0.000
_refine_ls_structure_factor_coef Fsqd
_refine_ls_weighting_details 'calc w=1/[\s^2^(Fo^2^)+(0.0472P)^2^+15.9189P] where P=(Fo^2^+2Fc^2^)/3'
_refine_ls_weighting_scheme calc
_refine_ls_wR_factor_gt 0.1334
_refine_ls_wR_factor_ref 0.1366
_reflns_number_gt 3602
_reflns_number_total 4036
_reflns_threshold_expression >2sigma(I)
_cod_data_source_file c0ce00929f.txt
_cod_data_source_block 5
_cod_depositor_comments
;
The following automatic conversions were performed:

'_symmetry_cell_setting' value 'Triclinic' changed to 'triclinic'
according to
/usr/data/users/saulius/automatic-downloads/retrospective/RSC/lib/dictionaries/cif_core.dic
dictionary named 'cif_core.dic' version 2.4.2 from 2011-04-26.

Automatic conversion script
Id: cif_fix_values 2281 2013-09-26 08:29:07Z andrius 
;
_cod_original_sg_symbol_H-M P-1
_cod_database_code 7215433

loop_
_symmetry_equiv_pos_as_xyz
'x, y, z'
'-x, -y, -z'

loop_
_atom_site_label
_atom_site_type_symbol
_atom_site_fract_x
_atom_site_fract_y
_atom_site_fract_z
_atom_site_U_iso_or_equiv
_atom_site_adp_type
_atom_site_occupancy
_atom_site_symmetry_multiplicity
_atom_site_calc_flag
_atom_site_refinement_flags
_atom_site_disorder_assembly
_atom_site_disorder_group
Dy1 Dy 0.75670(5) 0.84245(4) 1.13785(4) 0.02134(12) Uani 1 1 d . . 4
Ag1 Ag 1.02859(10) 0.73647(9) 0.83265(7) 0.0451(2) Uani 1 1 d . . 4
Ag2 Ag 0.34758(10) 0.20814(8) 1.22683(8) 0.0431(2) Uani 1 1 d . . 4
C1 C 1.0246(11) 0.9619(9) 0.9517(8) 0.025(2) Uani 1 1 d . . 4
C2 C 0.4808(11) 1.0446(8) 1.0421(8) 0.024(2) Uani 1 1 d . . 4
C3 C 1.5422(11) 0.8105(9) 0.3476(8) 0.025(2) Uani 1 1 d . . 4
C4 C 1.4275(11) 0.7891(10) 0.4618(8) 0.030(2) Uani 1 1 d . . 4
C5 C 1.4153(12) 0.8515(9) 0.5485(8) 0.030(2) Uani 1 1 d . . 4
H5 H 1.4836 0.9039 0.5399 0.036 Uiso 1 1 calc R . 4
C6 C 1.3019(12) 0.8373(9) 0.6491(8) 0.030(2) Uani 1 1 d . . 4
H6 H 1.2896 0.8850 0.7051 0.037 Uiso 1 1 calc R . 4
C7 C 1.2256(14) 0.6930(11) 0.5860(9) 0.042(3) Uani 1 1 d . . 4
H7 H 1.1618 0.6366 0.5988 0.050 Uiso 1 1 calc R . 4
C8 C 1.3322(13) 0.7044(10) 0.4813(9) 0.035(2) Uani 1 1 d . . 4
H8 H 1.3402 0.6573 0.4258 0.042 Uiso 1 1 calc R . 4
C9 C 0.8093(10) 0.5920(9) 1.0187(9) 0.029(2) Uani 1 1 d . . 4
C10 C 0.7075(11) 0.5007(9) 1.0675(9) 0.029(2) Uani 1 1 d . . 4
C11 C 0.5932(13) 0.5113(10) 1.1692(10) 0.039(3) Uani 1 1 d . . 4
H11 H 0.5832 0.5732 1.2098 0.047 Uiso 1 1 calc R . 4
C12 C 0.4940(12) 0.4286(10) 1.2097(10) 0.039(3) Uani 1 1 d . . 4
H12 H 0.4143 0.4390 1.2753 0.046 Uiso 1 1 calc R . 4
C13 C 0.6208(13) 0.3237(10) 1.0621(9) 0.037(3) Uani 1 1 d . . 4
H13 H 0.6298 0.2600 1.0239 0.044 Uiso 1 1 calc R . 4
C14 C 0.7229(12) 0.4007(9) 1.0169(9) 0.033(2) Uani 1 1 d . . 4
H14 H 0.8028 0.3864 0.9523 0.039 Uiso 1 1 calc R . 4
N1 N 1.2076(10) 0.7554(8) 0.6686(7) 0.033(2) Uani 1 1 d . . 4
N2 N 0.5091(10) 0.3347(8) 1.1577(7) 0.031(2) Uani 1 1 d . . 4
O1 O 0.9576(8) 0.8744(6) 0.9672(6) 0.0275(15) Uani 1 1 d . . 4
O2 O 1.1226(7) 0.9940(6) 0.8633(5) 0.0275(15) Uani 1 1 d . . 4
O3 O 0.5554(8) 1.0204(6) 1.1236(6) 0.0283(15) Uani 1 1 d . A 4
O4 O 0.3761(8) 1.1372(6) 1.0204(6) 0.0284(15) Uani 1 1 d . . 4
O5 O 1.5285(8) 0.7691(6) 0.2602(6) 0.0307(16) Uani 1 1 d D . 4
O6 O 1.6461(8) 0.8708(7) 0.3389(6) 0.0368(18) Uani 1 1 d D . 4
O7 O 0.8191(8) 0.6597(6) 1.0840(6) 0.0323(17) Uani 1 1 d D . 4
O8 O 0.8777(9) 0.5979(7) 0.9137(6) 0.0393(19) Uani 1 1 d D . 4
O11 O 0.9886(10) 0.7540(9) 1.2173(8) 0.055(2) Uani 1 1 d U B 4
H11A H 1.0333 0.7790 1.2591 0.082 Uiso 0.50 1 d PR B 2
H11B H 0.9998 0.6756 1.2453 0.082 Uiso 0.50 1 d PR B 2
N3 N 0.994(3) 0.652(3) 1.279(2) 0.066(7) Uani 0.50 1 d PU C 1
O12 O 0.861(3) 0.622(3) 1.312(2) 0.095(8) Uani 0.50 1 d PU C 1
O13 O 1.113(3) 0.590(3) 1.318(3) 0.127(12) Uani 0.50 1 d P C 1
O14 O 0.212(2) 0.3835(17) 0.4553(16) 0.059(5) Uani 0.50 1 d P D 1
H14A H 0.1282 0.3615 0.4557 0.088 Uiso 0.50 1 d PR D 1
H14B H 0.1899 0.4267 0.5070 0.088 Uiso 0.50 1 d PR D 1
O15 O 1.042(3) 0.5157(19) 1.2913(17) 0.070(6) Uani 0.50 1 d P E 2
H15A H 1.0243 0.4941 1.2338 0.105 Uiso 0.50 1 d PR E 2
H15B H 1.1305 0.4752 1.3040 0.105 Uiso 0.50 1 d PR E 2
O16 O 0.7484(13) 0.1448(10) 0.8427(11) 0.088(4) Uani 1 1 d D . .
H16A H 0.820(4) 0.185(4) 0.831(8) 0.132 Uiso 0.50 1 d PD . .
H16B H 0.687(6) 0.180(5) 0.797(5) 0.132 Uiso 1 1 d D . .
H16C H 0.716(9) 0.083(6) 0.880(9) 0.132 Uiso 0.50 1 d PD . .
N5 N 0.1885(14) 0.1148(10) 1.3536(9) 0.031(4) Uani 0.50 1 d PGU F -1
C15 C 0.1314(16) 0.0268(12) 1.3231(9) 0.038(5) Uani 0.50 1 d PGU F -1
H15 H 0.1632 0.0096 1.2476 0.045 Uiso 0.50 1 calc PR F -1
C16 C 0.0269(18) -0.0355(12) 1.4054(13) 0.035(4) Uani 0.50 1 d PGU F -1
H16 H -0.0113 -0.0944 1.3850 0.043 Uiso 0.50 1 calc PR F -1
C17 C -0.0206(17) -0.0098(14) 1.5182(11) 0.031(3) Uani 0.50 1 d PGU F -1
C18 C 0.0365(18) 0.0782(14) 1.5487(9) 0.036(4) Uani 0.50 1 d PGU F -1
H18 H 0.0047 0.0954 1.6242 0.043 Uiso 0.50 1 calc PR F -1
C19 C 0.1410(16) 0.1405(11) 1.4664(11) 0.036(5) Uani 0.50 1 d PGU F -1
H19 H 0.1792 0.1994 1.4868 0.043 Uiso 0.50 1 calc PR F -1
C20 C -0.138(3) -0.084(2) 1.605(2) 0.046(5) Uani 0.50 1 d PU F -1
O9 O -0.182(3) -0.161(2) 1.5754(18) 0.092(7) Uani 0.50 1 d PDU F -1
O10 O -0.173(2) -0.0589(17) 1.7075(15) 0.057(5) Uani 0.50 1 d PDU F -1

loop_
_atom_site_aniso_label
_atom_site_aniso_U_11
_atom_site_aniso_U_22
_atom_site_aniso_U_33
_atom_site_aniso_U_23
_atom_site_aniso_U_13
_atom_site_aniso_U_12
Dy1 0.0180(2) 0.0271(2) 0.0194(2) -0.00854(18) 0.00133(15) -0.00596(17)
Ag1 0.0427(5) 0.0599(6) 0.0303(4) -0.0144(4) 0.0153(4) -0.0214(4)
Ag2 0.0440(5) 0.0482(5) 0.0382(5) -0.0127(4) 0.0124(4) -0.0257(4)
C1 0.023(4) 0.029(5) 0.021(4) -0.011(4) -0.003(4) 0.001(4)
C2 0.024(4) 0.019(5) 0.026(5) -0.005(4) 0.003(4) -0.008(4)
C3 0.028(5) 0.022(5) 0.021(5) 0.001(4) -0.003(4) -0.004(4)
C4 0.017(4) 0.040(6) 0.027(5) -0.006(5) 0.002(4) -0.003(4)
C5 0.035(5) 0.028(5) 0.028(5) -0.009(4) 0.003(4) -0.010(4)
C6 0.039(5) 0.027(5) 0.023(5) -0.006(4) -0.001(4) -0.005(5)
C7 0.047(6) 0.047(7) 0.034(6) -0.019(5) 0.012(5) -0.023(5)
C8 0.043(6) 0.033(6) 0.033(5) -0.013(5) 0.001(5) -0.017(5)
C9 0.017(4) 0.027(5) 0.039(6) -0.002(5) -0.009(4) 0.002(4)
C10 0.023(4) 0.033(6) 0.031(5) -0.002(4) -0.004(4) -0.007(4)
C11 0.045(6) 0.031(6) 0.042(6) -0.017(5) 0.005(5) -0.013(5)
C12 0.030(5) 0.043(6) 0.041(6) -0.026(5) 0.012(4) -0.007(5)
C13 0.043(6) 0.038(6) 0.031(5) -0.007(5) -0.001(5) -0.016(5)
C14 0.033(5) 0.030(5) 0.033(5) -0.013(5) 0.004(4) -0.006(4)
N1 0.030(4) 0.044(5) 0.025(4) -0.012(4) 0.008(3) -0.015(4)
N2 0.032(4) 0.026(4) 0.033(5) -0.005(4) -0.003(4) -0.009(4)
O1 0.029(3) 0.027(4) 0.028(3) -0.014(3) 0.007(3) -0.012(3)
O2 0.027(3) 0.035(4) 0.024(3) -0.015(3) 0.008(3) -0.016(3)
O3 0.031(3) 0.030(4) 0.026(3) -0.011(3) -0.008(3) -0.001(3)
O4 0.029(3) 0.029(4) 0.028(3) -0.009(3) -0.007(3) -0.001(3)
O5 0.033(3) 0.037(4) 0.026(3) -0.013(3) 0.003(3) -0.016(3)
O6 0.032(4) 0.063(5) 0.022(3) -0.016(3) 0.002(3) -0.022(4)
O7 0.029(3) 0.018(3) 0.052(4) -0.011(3) -0.006(3) -0.005(3)
O8 0.041(4) 0.036(4) 0.041(4) -0.009(4) 0.000(3) -0.014(4)
O11 0.057(5) 0.055(6) 0.060(5) -0.008(5) -0.040(4) -0.001(4)
N3 0.052(13) 0.086(19) 0.061(15) -0.020(14) -0.007(11) -0.011(13)
O12 0.077(14) 0.14(2) 0.086(16) -0.035(15) -0.002(12) -0.057(15)
O13 0.086(16) 0.16(3) 0.12(2) 0.04(2) -0.069(16) -0.003(19)
O14 0.064(11) 0.050(11) 0.055(11) 0.008(9) -0.014(9) -0.010(9)
O15 0.092(15) 0.060(13) 0.055(12) 0.000(10) -0.028(11) -0.003(12)
O16 0.081(7) 0.071(7) 0.123(10) 0.011(7) -0.055(7) -0.027(6)
N5 0.038(9) 0.024(8) 0.031(7) 0.007(7) 0.000(7) -0.020(7)
C15 0.044(11) 0.028(10) 0.042(9) -0.009(8) 0.003(8) -0.015(8)
C16 0.035(9) 0.035(10) 0.043(8) -0.011(7) -0.003(7) -0.021(8)
C17 0.023(8) 0.027(8) 0.038(7) -0.007(7) -0.001(6) -0.002(6)
C18 0.027(9) 0.050(10) 0.031(8) -0.015(7) 0.009(7) -0.015(7)
C19 0.050(11) 0.035(10) 0.025(8) 0.008(8) -0.010(8) -0.022(8)
C20 0.030(10) 0.046(11) 0.052(9) 0.016(9) -0.005(8) -0.013(8)
O9 0.101(15) 0.118(16) 0.076(14) 0.002(12) -0.008(13) -0.083(13)
O10 0.056(11) 0.047(11) 0.051(8) 0.016(8) 0.009(8) -0.018(9)

loop_
_atom_type_symbol
_atom_type_description
_atom_type_scat_dispersion_real
_atom_type_scat_dispersion_imag
_atom_type_scat_source
C C 0.0033 0.0016 'International Tables Vol C Tables 4.2.6.8 and 6.1.1.4'
H H 0.0000 0.0000 'International Tables Vol C Tables 4.2.6.8 and 6.1.1.4'
N N 0.0061 0.0033 'International Tables Vol C Tables 4.2.6.8 and 6.1.1.4'
O O 0.0106 0.0060 'International Tables Vol C Tables 4.2.6.8 and 6.1.1.4'
Ag Ag -0.8971 1.1015 'International Tables Vol C Tables 4.2.6.8 and 6.1.1.4'
Dy Dy -0.1892 4.4098 'International Tables Vol C Tables 4.2.6.8 and 6.1.1.4'

loop_
_geom_angle_atom_site_label_1
_geom_angle_atom_site_label_2
_geom_angle_atom_site_label_3
_geom_angle
_geom_angle_site_symmetry_1
_geom_angle_site_symmetry_3
O7 Dy1 O11 78.7(3) . .
O7 Dy1 O3 138.9(2) . .
O11 Dy1 O3 142.3(3) . .
O7 Dy1 O4 74.2(2) . 2_677
O11 Dy1 O4 146.4(3) . 2_677
O3 Dy1 O4 67.6(2) . 2_677
O7 Dy1 O2 140.6(2) . 2_777
O11 Dy1 O2 74.8(3) . 2_777
O3 Dy1 O2 72.8(2) . 2_777
O4 Dy1 O2 115.8(2) 2_677 2_777
O7 Dy1 O1 79.5(2) . .
O11 Dy1 O1 80.0(3) . .
O3 Dy1 O1 104.6(2) . .
O4 Dy1 O1 75.9(2) 2_677 .
O2 Dy1 O1 67.7(2) 2_777 .
O7 Dy1 O5 83.3(2) . 1_456
O11 Dy1 O5 110.5(3) . 1_456
O3 Dy1 O5 79.4(2) . 1_456
O4 Dy1 O5 85.9(2) 2_677 1_456
O2 Dy1 O5 133.2(2) 2_777 1_456
O1 Dy1 O5 157.7(2) . 1_456
O7 Dy1 O6 122.3(3) . 1_456
O11 Dy1 O6 81.8(3) . 1_456
O3 Dy1 O6 75.2(2) . 1_456
O4 Dy1 O6 129.7(2) 2_677 1_456
O2 Dy1 O6 82.2(2) 2_777 1_456
O1 Dy1 O6 148.0(2) . 1_456
O5 Dy1 O6 54.3(2) 1_456 1_456
O7 Dy1 C3 103.2(3) . 1_456
O11 Dy1 C3 95.8(3) . 1_456
O3 Dy1 C3 76.6(2) . 1_456
O4 Dy1 C3 109.4(3) 2_677 1_456
O2 Dy1 C3 108.0(3) 2_777 1_456
O1 Dy1 C3 174.6(3) . 1_456
O5 Dy1 C3 27.5(3) 1_456 1_456
O6 Dy1 C3 26.8(3) 1_456 1_456
N1 Ag1 O8 132.0(3) . .
N1 Ag1 O1 123.6(3) . .
O8 Ag1 O1 104.5(2) . .
O2 C1 O1 125.9(8) . .
O2 C1 C1 117.7(11) . 2_777
O1 C1 C1 116.4(10) . 2_777
O3 C2 O4 126.4(9) . .
O3 C2 C2 117.9(10) . 2_677
O4 C2 C2 115.7(11) . 2_677
O6 C3 O5 121.3(8) . .
O6 C3 C4 119.7(9) . .
O5 C3 C4 119.0(9) . .
O6 C3 Dy1 61.2(5) . 1_654
O5 C3 Dy1 60.2(5) . 1_654
C4 C3 Dy1 178.2(7) . 1_654
C5 C4 C8 118.4(9) . .
C5 C4 C3 120.8(10) . .
C8 C4 C3 120.9(9) . .
C4 C5 C6 120.1(10) . .
C4 C5 H5 119.9 . .
C6 C5 H5 119.9 . .
N1 C6 C5 121.7(9) . .
N1 C6 H6 119.2 . .
C5 C6 H6 119.2 . .
N1 C7 C8 125.0(11) . .
N1 C7 H7 117.5 . .
C8 C7 H7 117.5 . .
C7 C8 C4 117.6(10) . .
C7 C8 H8 121.2 . .
C4 C8 H8 121.2 . .
O8 C9 O7 123.8(10) . .
O8 C9 C10 117.9(10) . .
O7 C9 C10 118.3(9) . .
C14 C10 C11 116.7(10) . .
C14 C10 C9 122.7(9) . .
C11 C10 C9 120.6(10) . .
C12 C11 C10 119.5(10) . .
C12 C11 H11 120.2 . .
C10 C11 H11 120.2 . .
N2 C12 C11 122.4(9) . .
N2 C12 H12 118.8 . .
C11 C12 H12 118.8 . .
N2 C13 C14 123.5(10) . .
N2 C13 H13 118.3 . .
C14 C13 H13 118.3 . .
C13 C14 C10 120.0(9) . .
C13 C14 H14 120.0 . .
C10 C14 H14 120.0 . .
C7 N1 C6 117.0(9) . .
C7 N1 Ag1 123.1(7) . .
C6 N1 Ag1 119.8(6) . .
C13 N2 C12 117.7(9) . .
C13 N2 Ag2 122.1(7) . .
C12 N2 Ag2 120.2(7) . .
C1 O1 Ag1 121.8(5) . .
C1 O1 Dy1 119.2(5) . .
Ag1 O1 Dy1 119.0(3) . .
C1 O2 Dy1 118.7(6) . 2_777
C2 O3 Dy1 119.1(6) . .
C2 O4 Dy1 119.6(6) . 2_677
C3 O5 Dy1 92.3(5) . 1_654
C3 O6 Dy1 92.0(5) . 1_654
C9 O7 Dy1 150.1(6) . .
C9 O8 Ag1 119.9(7) . .
Dy1 O11 H11A 130.9 . .
Dy1 O11 H11B 115.4 . .
H11A O11 H11B 103.6 . .
O12 N3 O13 121(3) . .
O12 N3 H11B 115.0 . .
O13 N3 H11B 120.0 . .
N3 O13 H15B 109.2 . .
H14A O14 H14B 106.7 . .
H15A O15 H15B 106.9 . .
H16A O16 H16B 107(3) . .
H16A O16 H16C 145(5) . .
H16B O16 H16C 108(3) . .
C15 N5 C19 120.0 . .
C16 C15 N5 120.0 . .
C16 C15 H15 120.0 . .
N5 C15 H15 120.0 . .
C15 C16 C17 120.0 . .
C15 C16 H16 120.0 . .
C17 C16 H16 120.0 . .
C18 C17 C16 120.0 . .
C18 C17 C20 123.6(14) . .
C16 C17 C20 116.4(14) . .
C17 C18 C19 120.0 . .
C17 C18 H18 120.0 . .
C19 C18 H18 120.0 . .
C18 C19 N5 120.0 . .
C18 C19 H19 120.0 . .
N5 C19 H19 120.0 . .
O9 C20 O10 125(2) . .
O9 C20 C17 121(2) . .
O10 C20 C17 113(2) . .

loop_
_geom_bond_atom_site_label_1
_geom_bond_atom_site_label_2
_geom_bond_distance
_geom_bond_site_symmetry_2
Dy1 O7 2.261(6) .
Dy1 O11 2.364(8) .
Dy1 O3 2.384(6) .
Dy1 O4 2.387(7) 2_677
Dy1 O2 2.391(7) 2_777
Dy1 O1 2.393(6) .
Dy1 O5 2.411(6) 1_456
Dy1 O6 2.433(6) 1_456
Dy1 C3 2.776(9) 1_456
Ag1 N1 2.215(8) .
Ag1 O8 2.251(8) .
Ag1 O1 2.392(6) .
Ag2 N2 2.193(9) .
C1 O2 1.249(11) .
C1 O1 1.257(12) .
C1 C1 1.527(18) 2_777
C2 O3 1.245(12) .
C2 O4 1.262(11) .
C2 C2 1.525(18) 2_677
C3 O6 1.254(12) .
C3 O5 1.282(12) .
C3 C4 1.508(13) .
C3 Dy1 2.776(9) 1_654
C4 C5 1.361(14) .
C4 C8 1.392(15) .
C5 C6 1.379(13) .
C5 H5 0.9300 .
C6 N1 1.361(14) .
C6 H6 0.9300 .
C7 N1 1.307(14) .
C7 C8 1.379(15) .
C7 H7 0.9300 .
C8 H8 0.9300 .
C9 O8 1.253(12) .
C9 O7 1.253(13) .
C9 C10 1.490(14) .
C10 C14 1.390(15) .
C10 C11 1.392(14) .
C11 C12 1.389(16) .
C11 H11 0.9300 .
C12 N2 1.337(14) .
C12 H12 0.9300 .
C13 N2 1.329(13) .
C13 C14 1.362(15) .
C13 H13 0.9300 .
C14 H14 0.9300 .
O2 Dy1 2.391(7) 2_777
O4 Dy1 2.387(7) 2_677
O5 Dy1 2.411(6) 1_654
O6 Dy1 2.433(6) 1_654
O11 H11A 0.8349 .
O11 H11B 0.8924 .
N3 O12 1.24(3) .
N3 O13 1.25(3) .
N3 H11B 0.4391 .
O14 H14A 0.8336 .
O14 H14B 0.8396 .
O15 H15A 0.8373 .
O15 H15B 0.8377 .
O16 H16A 0.84(2) .
O16 H16B 0.84(2) .
O16 H16C 0.84(2) .
N5 C15 1.3900 .
N5 C19 1.3900 .
C15 C16 1.3900 .
C15 H15 0.9300 .
C16 C17 1.3900 .
C16 H16 0.9300 .
C17 C18 1.3900 .
C17 C20 1.56(3) .
C18 C19 1.3900 .
C18 H18 0.9300 .
C19 H19 0.9300 .
C20 O9 1.20(3) .
C20 O10 1.28(3) .
